data_7700710
loop_
_publ_author_name
'Zafar, Muhammad Naveed'
'Masood, Sara'
'Chaudhry, Gul-E-Saba'
'Muhammad, Tengku Sifzizul Tengku'
'Dalebrook, Andrew Francis'
'Nazar, Muhammad Faizan'
'Malik, Fouzia Perveen'
'Mughal, Ehsan Ullah'
'Wright, Leonard James'

_publ_section_title
;
 Synthesis, characterization and anti-cancer properties of water-soluble
 bis(PYE) pro-ligands and derived palladium(ii) complexes.
;
_journal_issue 41
_journal_name_full 'Dalton transactions (Cambridge, England : 2003)'
_journal_page_first 15408
_journal_page_last 15418
_journal_paper_doi 10.1039/c9dt01923e
_journal_volume 48
_journal_year 2019
_chemical_formula_moiety 'C18 H20 N4, 2(C F3 O3 S), H2 O'
_chemical_formula_sum 'C20 H22 F6 N4 O7 S2'
_chemical_formula_weight 608.54
_space_group_IT_number 14
_space_group_name_Hall '-P 2yn'
_space_group_name_H-M_alt 'P 1 21/n 1'
_symmetry_cell_setting monoclinic
_symmetry_space_group_name_Hall '-P 2yn'
_symmetry_space_group_name_H-M 'P 1 21/n 1'
_atom_sites_solution_hydrogens geom
_atom_sites_solution_primary direct
_atom_sites_solution_secondary difmap
_audit_creation_method SHELXL-97
_audit_update_record
;
2019-04-20 deposited with the CCDC.    2019-07-29 downloaded from the CCDC.
;
_cell_angle_alpha 90.00
_cell_angle_beta 98.012(1)
_cell_angle_gamma 90.00
_cell_formula_units_Z 4
_cell_length_a 12.7108(1)
_cell_length_b 12.4777(1)
_cell_length_c 16.4443(2)
_cell_measurement_reflns_used 1407
_cell_measurement_temperature 88(2)
_cell_measurement_theta_max 52.502
_cell_measurement_theta_min 5.759
_cell_volume 2582.63(4)
_computing_cell_refinement 'SAINT (Siemens, 1995)'
_computing_data_collection 'APEX2 (Bruker, 2006)'
_computing_data_reduction SAINT
_computing_molecular_graphics 'Ortep-III (Burnett & Johnson, 1996)'
_computing_publication_material 'SHELXTL (Sheldrick, 2008)'
_computing_structure_refinement 'SHELXL97 (Sheldrick, 2008)'
_computing_structure_solution 'SHELXS97 (Sheldrick, 2008)'
_diffrn_ambient_temperature 88(2)
_diffrn_measured_fraction_theta_full 1.000
_diffrn_measured_fraction_theta_max 1.000
_diffrn_measurement_device_type 'Bruker SMART APEXII CCD'
_diffrn_measurement_method 'Area detector \w scans'
_diffrn_radiation_monochromator graphite
_diffrn_radiation_source 'fine-focus sealed tube'
_diffrn_radiation_type MoK\a
_diffrn_radiation_wavelength 0.71073
_diffrn_reflns_av_R_equivalents 0.0345
_diffrn_reflns_av_sigmaI/netI 0.0242
_diffrn_reflns_limit_h_max 15
_diffrn_reflns_limit_h_min -15
_diffrn_reflns_limit_k_max 15
_diffrn_reflns_limit_k_min -15
_diffrn_reflns_limit_l_max 20
_diffrn_reflns_limit_l_min -19
_diffrn_reflns_number 30554
_diffrn_reflns_theta_full 26.00
_diffrn_reflns_theta_max 26.00
_diffrn_reflns_theta_min 1.90
_diffrn_standards_decay_% <2%
_exptl_absorpt_coefficient_mu 0.309
_exptl_absorpt_correction_T_max 0.942
_exptl_absorpt_correction_T_min 0.889
_exptl_absorpt_correction_type multi-scan
_exptl_absorpt_process_details 'SADABS; Sheldrick, 1996'
_exptl_crystal_colour colorless
_exptl_crystal_density_diffrn 1.616
_exptl_crystal_density_method 'not measured'
_exptl_crystal_description needle
_exptl_crystal_F_000 1280
_exptl_crystal_size_max 0.43
_exptl_crystal_size_mid 0.33
_exptl_crystal_size_min 0.20
_refine_diff_density_max 0.652
_refine_diff_density_min -0.496
_refine_diff_density_rms 0.051
_refine_ls_extinction_method none
_refine_ls_goodness_of_fit_ref 1.051
_refine_ls_hydrogen_treatment mixed
_refine_ls_matrix_type full
_refine_ls_number_parameters 362
_refine_ls_number_reflns 5078
_refine_ls_number_restraints 0
_refine_ls_restrained_S_all 1.051
_refine_ls_R_factor_all 0.0432
_refine_ls_R_factor_gt 0.0356
_refine_ls_shift/su_max 0.000
_refine_ls_shift/su_mean 0.000
_refine_ls_structure_factor_coef Fsqd
_refine_ls_weighting_details 'calc w=1/[\s^2^(Fo^2^)+(0.0400P)^2^+2.0135P] where P=(Fo^2^+2Fc^2^)/3'
_refine_ls_weighting_scheme calc
_refine_ls_wR_factor_gt 0.0883
_refine_ls_wR_factor_ref 0.0935
_reflns_number_gt 4320
_reflns_number_total 5078
_reflns_threshold_expression >2sigma(I)
_cod_data_source_file c9dt01923e2.cif
_cod_data_source_block shelxl
_cod_depositor_comments 'Adding full bibliography for 7700710--7700712.cif.'
_cod_original_sg_symbol_H-M 'P 21/n'
_cod_database_code 7700710

loop_
_symmetry_equiv_pos_as_xyz
'x, y, z'
'-x+1/2, y+1/2, -z+1/2'
'-x, -y, -z'
'x-1/2, -y-1/2, z-1/2'

loop_
_atom_site_label
_atom_site_type_symbol
_atom_site_fract_x
_atom_site_fract_y
_atom_site_fract_z
_atom_site_U_iso_or_equiv
_atom_site_adp_type
_atom_site_occupancy
_atom_site_symmetry_multiplicity
_atom_site_calc_flag
_atom_site_refinement_flags
C1 C 0.38923(15) 0.52753(16) 0.65028(13) 0.0279(4) Uani 1 1 d .
H1A H 0.3795 0.4762 0.6064 0.042 Uiso 1 1 calc R
H1B H 0.4013 0.5972 0.6285 0.042 Uiso 1 1 calc R
H1C H 0.3268 0.5294 0.6770 0.042 Uiso 1 1 calc R
C2 C 0.47157(14) 0.47725(14) 0.78979(12) 0.0230(4) Uani 1 1 d .
H2 H 0.4051 0.4841 0.8067 0.028 Uiso 1 1 calc R
C3 C 0.55625(14) 0.44823(14) 0.84567(12) 0.0219(4) Uani 1 1 d .
H3 H 0.5472 0.4362 0.9001 0.026 Uiso 1 1 calc R
C4 C 0.65794(14) 0.43641(13) 0.82090(11) 0.0184(4) Uani 1 1 d .
C5 C 0.66649(14) 0.45886(14) 0.73788(11) 0.0194(4) Uani 1 1 d .
H5 H 0.7320 0.4537 0.7191 0.023 Uiso 1 1 calc R
C6 C 0.57847(14) 0.48815(14) 0.68525(12) 0.0219(4) Uani 1 1 d .
H6 H 0.5852 0.5029 0.6308 0.026 Uiso 1 1 calc R
C7 C 0.84395(13) 0.37677(14) 0.86082(10) 0.0172(3) Uani 1 1 d .
C8 C 0.93210(14) 0.42145(14) 0.90897(11) 0.0206(4) Uani 1 1 d .
H8 H 0.9223 0.4703 0.9500 0.025 Uiso 1 1 calc R
C9 C 1.03391(14) 0.39386(15) 0.89636(11) 0.0230(4) Uani 1 1 d .
H9 H 1.0921 0.4230 0.9296 0.028 Uiso 1 1 calc R
C10 C 1.04942(14) 0.32287(15) 0.83431(12) 0.0232(4) Uani 1 1 d .
H10 H 1.1179 0.3064 0.8245 0.028 Uiso 1 1 calc R
C11 C 0.96275(14) 0.27653(14) 0.78700(11) 0.0207(4) Uani 1 1 d .
H11 H 0.9733 0.2290 0.7453 0.025 Uiso 1 1 calc R
C12 C 0.86007(13) 0.30047(13) 0.80127(10) 0.0172(3) Uani 1 1 d .
C13 C 0.69676(13) 0.19182(13) 0.77955(11) 0.0167(3) Uani 1 1 d .
C14 C 0.70245(14) 0.15870(14) 0.86227(11) 0.0187(4) Uani 1 1 d .
H14 H 0.7597 0.1792 0.9007 0.022 Uiso 1 1 calc R
C15 C 0.62354(14) 0.09661(14) 0.88545(11) 0.0207(4) Uani 1 1 d .
H15 H 0.6283 0.0741 0.9398 0.025 Uiso 1 1 calc R
C16 C 0.60710(14) 0.15961(14) 0.72468(11) 0.0213(4) Uani 1 1 d .
H16 H 0.6003 0.1801 0.6698 0.026 Uiso 1 1 calc R
C17 C 0.53036(14) 0.09838(14) 0.75215(12) 0.0225(4) Uani 1 1 d .
H17 H 0.4713 0.0779 0.7156 0.027 Uiso 1 1 calc R
C18 C 0.45576(15) -0.00253(16) 0.85838(13) 0.0282(4) Uani 1 1 d .
H18A H 0.3994 -0.0130 0.8138 0.042 Uiso 1 1 calc R
H18B H 0.4279 0.0309 0.9035 0.042 Uiso 1 1 calc R
H18C H 0.4863 -0.0706 0.8756 0.042 Uiso 1 1 calc R
C19 C 0.85828(19) 0.22270(19) 0.48828(15) 0.0419(6) Uani 1 1 d .
C20 C 0.71154(16) 0.24792(16) 0.13849(12) 0.0278(4) Uani 1 1 d .
N1 N 0.48186(12) 0.49634(12) 0.71023(10) 0.0224(3) Uani 1 1 d .
N2 N 0.74044(11) 0.40540(12) 0.87679(9) 0.0187(3) Uani 1 1 d .
H2A H 0.7292 0.4027 0.9271 0.022 Uiso 1 1 calc R
N3 N 0.77345(11) 0.25015(12) 0.75176(9) 0.0179(3) Uani 1 1 d .
H3A H 0.7697 0.2576 0.6994 0.022 Uiso 1 1 calc R
N4 N 0.53830(11) 0.06693(12) 0.83113(10) 0.0211(3) Uani 1 1 d .
O1 O 0.78686(11) 0.41523(12) 0.47455(9) 0.0329(3) Uani 1 1 d .
O2 O 0.83423(12) 0.34323(12) 0.61070(8) 0.0336(3) Uani 1 1 d .
O3 O 0.67592(12) 0.27952(15) 0.52575(12) 0.0513(5) Uani 1 1 d .
O4 O 0.86837(11) 0.34304(12) 0.08666(9) 0.0323(3) Uani 1 1 d .
O5 O 0.69034(12) 0.40901(12) 0.04119(8) 0.0335(3) Uani 1 1 d .
O6 O 0.77180(10) 0.43846(11) 0.18201(8) 0.0267(3) Uani 1 1 d .
F1 F 0.95717(11) 0.25825(13) 0.48465(10) 0.0578(4) Uani 1 1 d .
F2 F 0.86544(18) 0.13675(13) 0.53541(13) 0.0864(6) Uani 1 1 d .
F3 F 0.81646(13) 0.19314(15) 0.41349(10) 0.0692(5) Uani 1 1 d .
F4 F 0.77150(13) 0.20419(11) 0.20282(8) 0.0497(4) Uani 1 1 d .
F5 F 0.70368(11) 0.17673(10) 0.07735(8) 0.0406(3) Uani 1 1 d .
F6 F 0.61468(10) 0.26282(11) 0.15854(9) 0.0468(4) Uani 1 1 d .
S1 S 0.77939(4) 0.32682(4) 0.52875(3) 0.02332(12) Uani 1 1 d .
S2 S 0.76685(3) 0.37410(3) 0.10894(3) 0.01985(11) Uani 1 1 d .
O7 O 0.95015(15) 0.15601(13) 0.00432(11) 0.0395(4) Uani 1 1 d .
H7A H 1.019(3) 0.171(3) 0.010(2) 0.094(13) Uiso 1 1 d .
H7B H 0.927(2) 0.212(3) 0.0273(19) 0.065(9) Uiso 1 1 d .

loop_
_atom_site_aniso_label
_atom_site_aniso_U_11
_atom_site_aniso_U_22
_atom_site_aniso_U_33
_atom_site_aniso_U_23
_atom_site_aniso_U_13
_atom_site_aniso_U_12
C1 0.0218(9) 0.0268(10) 0.0329(11) 0.0017(8) -0.0041(8) 0.0031(8)
C2 0.0185(8) 0.0214(9) 0.0299(10) -0.0030(8) 0.0056(7) 0.0010(7)
C3 0.0221(9) 0.0218(9) 0.0225(9) -0.0021(7) 0.0055(7) -0.0006(7)
C4 0.0192(8) 0.0139(8) 0.0220(9) -0.0012(7) 0.0022(7) -0.0014(6)
C5 0.0182(8) 0.0179(8) 0.0225(9) 0.0001(7) 0.0042(7) -0.0008(7)
C6 0.0233(9) 0.0197(9) 0.0230(9) 0.0010(7) 0.0040(7) -0.0007(7)
C7 0.0172(8) 0.0181(8) 0.0168(8) 0.0035(7) 0.0036(7) -0.0007(6)
C8 0.0230(9) 0.0204(9) 0.0183(9) 0.0004(7) 0.0024(7) -0.0031(7)
C9 0.0188(8) 0.0254(9) 0.0235(10) 0.0044(8) -0.0014(7) -0.0045(7)
C10 0.0173(8) 0.0272(9) 0.0255(10) 0.0060(8) 0.0049(7) 0.0009(7)
C11 0.0218(9) 0.0216(9) 0.0197(9) 0.0021(7) 0.0059(7) 0.0010(7)
C12 0.0193(8) 0.0171(8) 0.0153(8) 0.0038(7) 0.0025(7) -0.0023(7)
C13 0.0182(8) 0.0136(8) 0.0188(9) -0.0018(6) 0.0038(7) 0.0017(6)
C14 0.0189(8) 0.0189(8) 0.0180(9) -0.0015(7) 0.0013(7) -0.0002(7)
C15 0.0229(9) 0.0202(9) 0.0199(9) -0.0008(7) 0.0059(7) -0.0003(7)
C16 0.0227(9) 0.0222(9) 0.0181(9) -0.0007(7) 0.0002(7) -0.0005(7)
C17 0.0195(8) 0.0211(9) 0.0261(10) -0.0047(7) 0.0000(7) -0.0011(7)
C18 0.0213(9) 0.0270(10) 0.0383(12) -0.0022(8) 0.0110(8) -0.0073(8)
C19 0.0410(13) 0.0383(13) 0.0438(14) -0.0082(11) -0.0034(10) 0.0072(10)
C20 0.0316(10) 0.0260(10) 0.0281(11) 0.0006(8) 0.0120(8) -0.0030(8)
N1 0.0187(7) 0.0203(7) 0.0267(8) -0.0005(6) -0.0016(6) 0.0006(6)
N2 0.0185(7) 0.0225(7) 0.0156(7) -0.0008(6) 0.0038(6) -0.0002(6)
N3 0.0194(7) 0.0212(7) 0.0133(7) -0.0011(6) 0.0027(6) -0.0026(6)
N4 0.0183(7) 0.0188(7) 0.0272(8) -0.0020(6) 0.0068(6) -0.0025(6)
O1 0.0360(8) 0.0367(8) 0.0251(7) 0.0091(6) 0.0013(6) 0.0062(6)
O2 0.0402(8) 0.0427(8) 0.0178(7) 0.0032(6) 0.0033(6) -0.0067(7)
O3 0.0293(8) 0.0629(12) 0.0633(12) -0.0082(9) 0.0120(8) -0.0186(8)
O4 0.0248(7) 0.0365(8) 0.0389(8) -0.0084(7) 0.0156(6) -0.0051(6)
O5 0.0401(8) 0.0388(8) 0.0214(7) 0.0057(6) 0.0033(6) 0.0072(7)
O6 0.0234(7) 0.0297(7) 0.0273(7) -0.0082(6) 0.0048(5) -0.0008(5)
F1 0.0307(7) 0.0749(11) 0.0675(10) -0.0165(8) 0.0051(7) 0.0178(7)
F2 0.1235(17) 0.0293(8) 0.1005(15) 0.0089(9) -0.0048(12) 0.0190(9)
F3 0.0615(10) 0.0848(12) 0.0567(10) -0.0440(9) -0.0076(8) 0.0155(9)
F4 0.0761(10) 0.0367(7) 0.0362(8) 0.0154(6) 0.0081(7) 0.0088(7)
F5 0.0484(8) 0.0290(6) 0.0465(8) -0.0125(6) 0.0148(6) -0.0119(6)
F6 0.0398(7) 0.0462(8) 0.0619(9) -0.0047(7) 0.0332(7) -0.0143(6)
S1 0.0195(2) 0.0295(2) 0.0212(2) 0.00112(18) 0.00374(17) -0.00265(18)
S2 0.0199(2) 0.0214(2) 0.0193(2) -0.00002(17) 0.00643(17) -0.00238(17)
O7 0.0418(10) 0.0317(9) 0.0472(10) -0.0006(7) 0.0139(8) 0.0009(7)

loop_
_atom_type_symbol
_atom_type_description
_atom_type_scat_dispersion_real
_atom_type_scat_dispersion_imag
_atom_type_scat_source
C C 0.0033 0.0016 'International Tables Vol C Tables 4.2.6.8 and 6.1.1.4'
H H 0.0000 0.0000 'International Tables Vol C Tables 4.2.6.8 and 6.1.1.4'
N N 0.0061 0.0033 'International Tables Vol C Tables 4.2.6.8 and 6.1.1.4'
O O 0.0106 0.0060 'International Tables Vol C Tables 4.2.6.8 and 6.1.1.4'
F F 0.0171 0.0103 'International Tables Vol C Tables 4.2.6.8 and 6.1.1.4'
S S 0.1246 0.1234 'International Tables Vol C Tables 4.2.6.8 and 6.1.1.4'

loop_
_geom_angle_atom_site_label_1
_geom_angle_atom_site_label_2
_geom_angle_atom_site_label_3
_geom_angle
N1 C2 C3 121.63(16)
C2 C3 C4 120.03(17)
N2 C4 C5 123.87(16)
N2 C4 C3 119.16(16)
C5 C4 C3 116.97(16)
C6 C5 C4 119.94(16)
N1 C6 C5 121.76(17)
C8 C7 C12 118.96(16)
C8 C7 N2 119.02(16)
C12 C7 N2 121.92(15)
C9 C8 C7 120.66(17)
C8 C9 C10 120.12(17)
C11 C10 C9 119.81(17)
C10 C11 C12 120.53(17)
C11 C12 C7 119.74(16)
C11 C12 N3 118.62(16)
C7 C12 N3 121.57(15)
N3 C13 C16 119.73(16)
N3 C13 C14 122.83(16)
C16 C13 C14 117.43(16)
C15 C14 C13 119.62(16)
N4 C15 C14 121.50(17)
C17 C16 C13 119.94(17)
N4 C17 C16 121.42(17)
F2 C19 F3 107.8(2)
F2 C19 F1 107.9(2)
F3 C19 F1 108.0(2)
F2 C19 S1 111.19(19)
F3 C19 S1 111.59(16)
F1 C19 S1 110.30(16)
F4 C20 F6 107.89(16)
F4 C20 F5 107.47(16)
F6 C20 F5 107.74(16)
F4 C20 S2 111.56(14)
F6 C20 S2 110.53(14)
F5 C20 S2 111.48(13)
C6 N1 C2 119.64(15)
C6 N1 C1 119.34(16)
C2 N1 C1 121.02(15)
C4 N2 C7 126.61(15)
C13 N3 C12 125.75(15)
C17 N4 C15 120.08(15)
C17 N4 C18 120.15(16)
C15 N4 C18 119.75(16)
O1 S1 O3 115.84(10)
O1 S1 O2 114.04(9)
O3 S1 O2 114.28(10)
O1 S1 C19 103.57(10)
O3 S1 C19 104.02(11)
O2 S1 C19 102.91(10)
O6 S2 O5 115.04(8)
O6 S2 O4 115.18(8)
O5 S2 O4 114.59(9)
O6 S2 C20 103.51(9)
O5 S2 C20 102.95(9)
O4 S2 C20 103.18(9)

loop_
_geom_bond_atom_site_label_1
_geom_bond_atom_site_label_2
_geom_bond_distance
C1 N1 1.479(2)
C2 N1 1.354(2)
C2 C3 1.363(3)
C3 C4 1.416(2)
C4 N2 1.351(2)
C4 C5 1.413(3)
C5 C6 1.365(3)
C6 N1 1.352(2)
C7 C8 1.395(2)
C7 C12 1.401(2)
C7 N2 1.423(2)
C8 C9 1.382(3)
C9 C10 1.386(3)
C10 C11 1.384(3)
C11 C12 1.390(2)
C12 N3 1.421(2)
C13 N3 1.346(2)
C13 C16 1.410(2)
C13 C14 1.414(2)
C14 C15 1.363(2)
C15 N4 1.356(2)
C16 C17 1.364(3)
C17 N4 1.347(2)
C18 N4 1.478(2)
C19 F2 1.319(3)
C19 F3 1.322(3)
C19 F1 1.342(3)
C19 S1 1.823(2)
C20 F4 1.332(2)
C20 F6 1.331(2)
C20 F5 1.335(2)
C20 S2 1.818(2)
O1 S1 1.4295(15)
O2 S1 1.4429(14)
O3 S1 1.4361(15)
O4 S2 1.4427(14)
O5 S2 1.4404(14)
O6 S2 1.4393(14)
